data_4023481
loop_
_publ_author_name
'Atsushi Shirai'
'Okiko Miyata'
'Norimitsu Tohnai'
'Mikiji Miyata'
'David J. Procter'
'David Sucunza'
'Takeaki Naito'

_publ_section_title
;
 Total Synthesis of (-)-Martinellic Acid via Radical
 Addition-Cyclization-Elimination Reaction
;
_journal_name_full 'Journal of Organic Chemistry'
_journal_page_first 4464
_journal_page_last 4475
_journal_paper_doi 10.1021/jo800560p
_journal_volume 73
_journal_year 2008
_chemical_formula_moiety 'C14 H14 N2 O2 '
_chemical_formula_sum 'C14 H14 N2 O2'
_chemical_formula_weight 242.28
_space_group_IT_number 4
_symmetry_cell_setting monoclinic
_symmetry_Int_Tables_number 4
_symmetry_space_group_name_Hall 'P 2yb'
_symmetry_space_group_name_H-M 'P 1 21 1'
_audit_creation_date 2007-11-28
_audit_creation_method 'by CrystalStructure 3.8'
_cell_angle_alpha 90.0000
_cell_angle_beta 103.13(14)
_cell_angle_gamma 90.0000
_cell_formula_units_Z 2
_cell_length_a 5.297(10)
_cell_length_b 15.04(4)
_cell_length_c 7.486(11)
_cell_measurement_reflns_used 1195
_cell_measurement_temperature 296.1
_cell_measurement_theta_max 65.5
_cell_measurement_theta_min 6.1
_cell_volume 581(2)
_computing_cell_refinement PROCESS-AUTO
_computing_data_collection PROCESS-AUTO
_computing_data_reduction CrystalStructure
_computing_publication_material 'CrystalStructure 3.8'
_computing_structure_refinement SHELXL
_computing_structure_solution SIR2004
_diffrn_detector_area_resol_mean 10.00
_diffrn_measured_fraction_theta_full 0.946
_diffrn_measured_fraction_theta_max 0.946
_diffrn_measurement_device_type 'Rigaku RAXIS-RAPID'
_diffrn_measurement_method \w
_diffrn_radiation_type 'Cu K\a'
_diffrn_radiation_wavelength 1.54187
_diffrn_reflns_av_R_equivalents 0.063
_diffrn_reflns_limit_h_max 4
_diffrn_reflns_limit_h_min -6
_diffrn_reflns_limit_k_max 17
_diffrn_reflns_limit_k_min -18
_diffrn_reflns_limit_l_max 8
_diffrn_reflns_limit_l_min -8
_diffrn_reflns_number 3454
_diffrn_reflns_theta_full 68.22
_diffrn_reflns_theta_max 68.22
_exptl_absorpt_coefficient_mu 0.766
_exptl_absorpt_correction_T_max 0.926
_exptl_absorpt_correction_T_min 0.383
_exptl_absorpt_correction_type multi-scan
_exptl_absorpt_process_details
;
    Higashi, T. (1995). Program for Absorption Correction.
    Rigaku Corporation, Tokyo, Japan.
;
_exptl_crystal_colour colorless
_exptl_crystal_density_diffrn 1.385
_exptl_crystal_density_method 'not measured'
_exptl_crystal_description prism
_exptl_crystal_F_000 256.00
_exptl_crystal_size_max 0.40
_exptl_crystal_size_mid 0.40
_exptl_crystal_size_min 0.10
_refine_diff_density_max 0.36
_refine_diff_density_min -0.38
_refine_ls_abs_structure_details 'Flack, H. D. (1983), Acta Cryst. A39, 876-881.  800 Friedel Pairs'
_refine_ls_abs_structure_Flack 0.4(7)
_refine_ls_extinction_method none
_refine_ls_goodness_of_fit_ref 1.139
_refine_ls_hydrogen_treatment refall
_refine_ls_number_parameters 164
_refine_ls_number_reflns 1846
_refine_ls_R_factor_gt 0.0797
_refine_ls_shift/su_max 0.0100
_refine_ls_structure_factor_coef Fsqd
_refine_ls_weighting_details 'w = 1/[\s^2^(Fo^2^)+(0.1660P)^2^+0.3378P] where P=(Fo^2^+2Fc^2^)/3'
_refine_ls_weighting_scheme calc
_refine_ls_wR_factor_ref 0.2606
_reflns_number_gt 1615
_reflns_number_total 1846
_reflns_threshold_expression F^2^>2.0\s(F^2^)
_cod_data_source_file jo800560p-File002.cif
_cod_data_source_block '_040513___________________'
_cod_original_formula_sum 'C14 H14 N2 O2 '
_cod_database_code 4023481

loop_
_symmetry_equiv_pos_site_id
_symmetry_equiv_pos_as_xyz
1 +X,+Y,+Z
2 -X,1/2+Y,-Z

loop_
_atom_site_label
_atom_site_type_symbol
_atom_site_fract_x
_atom_site_fract_y
_atom_site_fract_z
_atom_site_U_iso_or_equiv
_atom_site_adp_type
_atom_site_occupancy
_atom_site_symmetry_multiplicity
_atom_site_calc_flag
_atom_site_refinement_flags
_atom_site_disorder_assembly
_atom_site_disorder_group
O(1) O 0.5739(11) 0.1089(3) 0.5495(6) 0.0815(15) Uani 1.00 1 d . . .
O(2) O 0.7966(8) 0.5685(2) 1.0122(6) 0.0646(11) Uani 1.00 1 d . . .
N(1) N 0.5944(9) 0.1784(3) 0.8301(6) 0.0533(11) Uani 1.00 1 d . . .
N(2) N 0.7261(9) 0.4255(3) 0.9027(6) 0.0501(10) Uani 1.00 1 d . . .
C(1) C 0.6002(10) 0.3868(3) 1.0379(7) 0.0493(12) Uani 1.00 1 d . . .
C(2) C 0.4517(13) 0.4365(4) 1.1349(8) 0.0610(14) Uani 1.00 1 d . . .
C(3) C 0.3263(14) 0.3979(4) 1.2630(9) 0.0646(16) Uani 1.00 1 d . . .
C(4) C 0.3445(12) 0.3067(4) 1.2922(8) 0.0604(14) Uani 1.00 1 d . . .
C(5) C 0.4944(12) 0.2572(3) 1.1952(6) 0.0526(13) Uani 1.00 1 d . . .
C(6) C 0.6214(9) 0.2953(3) 1.0611(7) 0.0463(11) Uani 1.00 1 d . . .
C(7) C 0.7722(11) 0.2381(3) 0.9525(7) 0.0509(12) Uani 1.00 1 d . . .
C(8) C 0.6742(11) 0.1611(3) 0.6716(8) 0.0552(13) Uani 1.00 1 d . . .
C(9) C 0.9075(11) 0.2193(4) 0.6602(7) 0.0550(13) Uani 1.00 1 d . . .
C(10) C 0.9139(10) 0.2856(3) 0.8179(7) 0.0487(12) Uani 1.00 1 d . . .
C(11) C 0.7742(10) 0.3703(3) 0.7498(7) 0.0500(12) Uani 1.00 1 d . . .
C(12) C 0.9371(13) 0.4302(4) 0.6425(9) 0.0660(16) Uani 1.00 1 d . . .
C(13) C 0.9278(14) 0.5209(4) 0.7271(11) 0.0692(17) Uani 1.00 1 d . . .
C(14) C 0.8124(11) 0.5115(3) 0.8960(8) 0.0514(12) Uani 1.00 1 d . . .
H(1) H 0.4352 0.4973 1.1139 0.073 Uiso 1.00 1 c R . .
H(2) H 0.2326 0.4330 1.3271 0.078 Uiso 1.00 1 c R . .
H(3) H 0.2600 0.2793 1.3735 0.072 Uiso 1.00 1 c R . .
H(4) H 0.5130 0.1965 1.2184 0.063 Uiso 1.00 1 c R . .
H(5) H 0.8986 0.2023 1.0388 0.061 Uiso 1.00 1 c R . .
H(6) H 0.8811 0.2494 0.5428 0.066 Uiso 1.00 1 c R . .
H(7) H 1.0658 0.1846 0.6797 0.066 Uiso 1.00 1 c R . .
H(8) H 1.0937 0.2986 0.8801 0.058 Uiso 1.00 1 c R . .
H(9) H 0.6077 0.3556 0.6674 0.060 Uiso 1.00 1 c R . .
H(10) H 1.1141 0.4089 0.6609 0.079 Uiso 1.00 1 c R . .
H(11) H 0.8587 0.4312 0.5121 0.079 Uiso 1.00 1 c R . .
H(12) H 0.8219 0.5606 0.6389 0.083 Uiso 1.00 1 c R . .
H(13) H 1.1012 0.5455 0.7624 0.083 Uiso 1.00 1 c R . .
H(14) H 0.4122 0.1582 0.8734 0.050 Uiso 1.00 1 c R . .

loop_
_atom_site_aniso_label
_atom_site_aniso_U_11
_atom_site_aniso_U_22
_atom_site_aniso_U_33
_atom_site_aniso_U_12
_atom_site_aniso_U_13
_atom_site_aniso_U_23
O(1) 0.104(3) 0.065(2) 0.069(2) -0.018(2) 0.006(2) -0.016(2)
O(2) 0.072(2) 0.046(2) 0.082(2) -0.0009(19) 0.030(2) -0.010(2)
N(1) 0.058(2) 0.044(2) 0.058(2) -0.000(2) 0.013(2) -0.002(2)
N(2) 0.056(2) 0.045(2) 0.052(2) -0.0010(18) 0.0174(19) 0.0043(19)
C(1) 0.051(2) 0.043(2) 0.054(2) -0.004(2) 0.010(2) 0.004(2)
C(2) 0.075(3) 0.053(2) 0.064(3) -0.004(2) 0.032(3) -0.004(2)
C(3) 0.070(3) 0.069(3) 0.063(3) -0.009(2) 0.031(3) -0.003(2)
C(4) 0.065(3) 0.064(3) 0.057(3) -0.014(2) 0.022(2) -0.000(2)
C(5) 0.062(3) 0.053(3) 0.043(2) -0.008(2) 0.012(2) 0.009(2)
C(6) 0.042(2) 0.047(2) 0.049(2) -0.000(2) 0.009(2) 0.006(2)
C(7) 0.053(2) 0.045(2) 0.049(2) 0.002(2) -0.001(2) 0.002(2)
C(8) 0.061(3) 0.046(2) 0.056(3) 0.002(2) 0.008(2) -0.004(2)
C(9) 0.053(3) 0.061(3) 0.054(2) -0.001(2) 0.017(2) 0.001(2)
C(10) 0.042(2) 0.049(2) 0.054(2) -0.005(2) 0.007(2) -0.001(2)
C(11) 0.053(2) 0.051(2) 0.045(2) -0.003(2) 0.010(2) 0.001(2)
C(12) 0.072(4) 0.070(3) 0.063(3) -0.012(3) 0.030(3) 0.009(3)
C(13) 0.073(4) 0.055(3) 0.086(4) 0.002(3) 0.032(3) 0.015(3)
C(14) 0.050(3) 0.042(2) 0.062(3) 0.003(2) 0.011(2) 0.004(2)

loop_
_atom_type_symbol
_atom_type_description
_atom_type_scat_dispersion_real
_atom_type_scat_dispersion_imag
_atom_type_scat_source
C C 0.018 0.009
;
International Tables for Crystallography
(1992, Vol. C, Tables 4.2.6.8 and 6.1.1.4)
;
H H 0.000 0.000
;
International Tables for Crystallography
(1992, Vol. C, Table 6.1.1.4)
;
O O 0.049 0.032
;
International Tables for Crystallography
(1992, Vol. C, Tables 4.2.6.8 and 6.1.1.4)
;
N N 0.031 0.018
;
International Tables for Crystallography
(1992, Vol. C, Tables 4.2.6.8 and 6.1.1.4)
;

loop_
_geom_angle_atom_site_label_1
_geom_angle_atom_site_label_2
_geom_angle_atom_site_label_3
_geom_angle
_geom_angle_publ_flag
_geom_angle_site_symmetry_1
_geom_angle_site_symmetry_2
_geom_angle_site_symmetry_3
C(7) N(1) C(8) 112.1(4) yes . . .
C(1) N(2) C(11) 120.0(4) yes . . .
C(1) N(2) C(14) 127.6(4) yes . . .
C(11) N(2) C(14) 112.4(4) yes . . .
N(2) C(1) C(2) 123.2(4) yes . . .
N(2) C(1) C(6) 116.5(5) yes . . .
C(2) C(1) C(6) 120.2(5) yes . . .
C(1) C(2) C(3) 122.7(6) yes . . .
C(2) C(3) C(4) 119.2(6) yes . . .
C(3) C(4) C(5) 118.0(6) yes . . .
C(4) C(5) C(6) 123.7(5) yes . . .
C(1) C(6) C(5) 116.3(5) yes . . .
C(1) C(6) C(7) 121.9(5) yes . . .
C(5) C(6) C(7) 121.8(4) yes . . .
N(1) C(7) C(6) 109.8(4) yes . . .
N(1) C(7) C(10) 102.3(4) yes . . .
C(6) C(7) C(10) 118.2(4) yes . . .
O(1) C(8) N(1) 126.7(6) yes . . .
O(1) C(8) C(9) 122.7(6) yes . . .
N(1) C(8) C(9) 110.6(4) yes . . .
C(8) C(9) C(10) 101.8(5) yes . . .
C(7) C(10) C(9) 105.6(4) yes . . .
C(7) C(10) C(11) 109.6(4) yes . . .
C(9) C(10) C(11) 111.5(4) yes . . .
N(2) C(11) C(10) 111.7(4) yes . . .
N(2) C(11) C(12) 106.4(4) yes . . .
C(10) C(11) C(12) 111.7(5) yes . . .
C(11) C(12) C(13) 103.1(5) yes . . .
C(12) C(13) C(14) 108.7(5) yes . . .
O(2) C(14) N(2) 123.3(5) yes . . .
O(2) C(14) C(13) 128.4(5) yes . . .
N(2) C(14) C(13) 108.3(5) yes . . .
C(7) N(1) H(14) 117.1 no . . .
C(8) N(1) H(14) 130.6 no . . .
C(1) C(2) H(1) 118.7 no . . .
C(3) C(2) H(1) 118.7 no . . .
C(2) C(3) H(2) 120.4 no . . .
C(4) C(3) H(2) 120.4 no . . .
C(3) C(4) H(3) 121.0 no . . .
C(5) C(4) H(3) 121.0 no . . .
C(4) C(5) H(4) 118.2 no . . .
C(6) C(5) H(4) 118.2 no . . .
N(1) C(7) H(5) 108.7 no . . .
C(6) C(7) H(5) 108.7 no . . .
C(10) C(7) H(5) 108.7 no . . .
C(8) C(9) H(6) 111.4 no . . .
C(8) C(9) H(7) 111.4 no . . .
C(10) C(9) H(6) 111.4 no . . .
C(10) C(9) H(7) 111.4 no . . .
H(6) C(9) H(7) 109.3 no . . .
C(7) C(10) H(8) 110.0 no . . .
C(9) C(10) H(8) 110.0 no . . .
C(11) C(10) H(8) 110.0 no . . .
N(2) C(11) H(9) 109.0 no . . .
C(10) C(11) H(9) 109.0 no . . .
C(12) C(11) H(9) 109.0 no . . .
C(11) C(12) H(10) 111.1 no . . .
C(11) C(12) H(11) 111.1 no . . .
C(13) C(12) H(10) 111.1 no . . .
C(13) C(12) H(11) 111.1 no . . .
H(10) C(12) H(11) 109.1 no . . .
C(12) C(13) H(12) 109.9 no . . .
C(12) C(13) H(13) 109.9 no . . .
C(14) C(13) H(12) 109.9 no . . .
C(14) C(13) H(13) 109.9 no . . .
H(12) C(13) H(13) 108.3 no . . .

loop_
_geom_bond_atom_site_label_1
_geom_bond_atom_site_label_2
_geom_bond_distance
_geom_bond_publ_flag
_geom_bond_site_symmetry_1
_geom_bond_site_symmetry_2
O(1) C(8) 1.230(7) yes . .
O(2) C(14) 1.237(7) yes . .
N(1) C(7) 1.464(6) yes . .
N(1) C(8) 1.371(8) yes . .
N(2) C(1) 1.454(8) yes . .
N(2) C(11) 1.481(7) yes . .
N(2) C(14) 1.378(7) yes . .
C(1) C(2) 1.401(9) yes . .
C(1) C(6) 1.388(7) yes . .
C(2) C(3) 1.410(10) yes . .
C(3) C(4) 1.388(9) yes . .
C(4) C(5) 1.405(9) yes . .
C(5) C(6) 1.447(8) yes . .
C(6) C(7) 1.528(8) yes . .
C(7) C(10) 1.560(8) yes . .
C(8) C(9) 1.532(8) yes . .
C(9) C(10) 1.541(8) yes . .
C(10) C(11) 1.503(7) yes . .
C(11) C(12) 1.586(9) yes . .
C(12) C(13) 1.509(10) yes . .
C(13) C(14) 1.531(11) yes . .
N(1) H(14) 1.127 no . .
C(2) H(1) 0.930 no . .
C(3) H(2) 0.930 no . .
C(4) H(3) 0.930 no . .
C(5) H(4) 0.930 no . .
C(7) H(5) 0.980 no . .
C(9) H(6) 0.970 no . .
C(9) H(7) 0.970 no . .
C(10) H(8) 0.980 no . .
C(11) H(9) 0.980 no . .
C(12) H(10) 0.970 no . .
C(12) H(11) 0.970 no . .
C(13) H(12) 0.970 no . .
C(13) H(13) 0.970 no . .

loop_
_geom_contact_atom_site_label_1
_geom_contact_atom_site_label_2
_geom_contact_distance
_geom_contact_publ_flag
_geom_contact_site_symmetry_1
_geom_contact_site_symmetry_2
O(1) C(2) 3.532(8) ? . 2_647
O(1) C(3) 3.462(8) ? . 2_647
O(1) C(5) 3.418(7) ? . 1_554
O(1) C(13) 3.256(8) ? . 2_646
O(2) N(1) 3.086(7) ? . 2_657
O(2) N(1) 3.578(6) ? . 2_757
O(2) C(5) 3.429(6) ? . 2_657
O(2) C(7) 3.395(7) ? . 2_757
O(2) C(8) 3.519(6) ? . 2_757
O(2) C(9) 3.445(7) ? . 2_757
N(1) O(2) 3.086(7) ? . 2_647
N(1) O(2) 3.578(6) ? . 2_747
C(2) O(1) 3.532(8) ? . 2_657
C(3) O(1) 3.462(8) ? . 2_657
C(5) O(1) 3.418(7) ? . 1_556
C(5) O(2) 3.429(6) ? . 2_647
C(7) O(2) 3.395(7) ? . 2_747
C(8) O(2) 3.519(6) ? . 2_747
C(9) O(2) 3.445(7) ? . 2_747
C(13) O(1) 3.256(8) ? . 2_656
O(1) H(1) 3.037 ? . 2_647
O(1) H(2) 2.910 ? . 2_647
O(1) H(3) 3.174 ? . 1_554
O(1) H(4) 2.761 ? . 1_554
O(1) H(7) 3.268 ? . 1_455
O(1) H(11) 3.482 ? . 2_646
O(1) H(12) 2.360 ? . 2_646
O(1) H(13) 3.339 ? . 2_746
O(2) H(1) 3.463 ? . 1_655
O(2) H(2) 3.545 ? . 1_655
O(2) H(4) 2.845 ? . 2_657
O(2) H(5) 2.661 ? . 2_757
O(2) H(7) 2.852 ? . 2_757
O(2) H(8) 3.571 ? . 2_757
O(2) H(14) 2.051 ? . 2_657
N(1) H(1) 2.765 ? . 2_647
N(1) H(7) 2.771 ? . 1_455
N(1) H(8) 3.301 ? . 1_455
N(2) H(10) 3.344 ? . 1_455
C(1) H(8) 2.986 ? . 1_455
C(1) H(10) 3.377 ? . 1_455
C(1) H(11) 3.565 ? . 1_556
C(2) H(8) 3.145 ? . 1_455
C(2) H(11) 3.140 ? . 1_556
C(2) H(13) 3.400 ? . 1_455
C(2) H(14) 3.416 ? . 2_657
C(3) H(8) 3.218 ? . 1_455
C(3) H(9) 3.121 ? . 1_556
C(3) H(10) 3.418 ? . 1_456
C(3) H(11) 3.459 ? . 1_456
C(3) H(11) 3.048 ? . 1_556
C(4) H(5) 3.099 ? . 1_455
C(4) H(6) 3.518 ? . 1_456
C(4) H(6) 3.149 ? . 1_556
C(4) H(8) 3.071 ? . 1_455
C(4) H(9) 2.931 ? . 1_556
C(4) H(11) 3.405 ? . 1_556
C(5) H(5) 3.214 ? . 1_455
C(5) H(6) 2.925 ? . 1_556
C(5) H(8) 2.860 ? . 1_455
C(6) H(8) 2.816 ? . 1_455
C(7) H(13) 3.570 ? . 2_747
C(8) H(1) 3.067 ? . 2_647
C(8) H(2) 3.466 ? . 2_647
C(8) H(3) 3.275 ? . 1_554
C(8) H(4) 3.347 ? . 1_554
C(8) H(7) 3.256 ? . 1_455
C(8) H(12) 3.437 ? . 2_646
C(9) H(3) 3.275 ? . 1_654
C(9) H(4) 3.504 ? . 1_554
C(9) H(14) 2.932 ? . 1_655
C(10) H(14) 3.211 ? . 1_655
C(11) H(10) 3.457 ? . 1_455
C(12) H(2) 3.115 ? . 1_654
C(13) H(1) 3.492 ? . 1_655
C(13) H(5) 3.260 ? . 2_757
C(14) H(1) 3.338 ? . 1_655
C(14) H(4) 3.283 ? . 2_657
C(14) H(5) 3.236 ? . 2_757
C(14) H(14) 3.193 ? . 2_657
H(1) O(1) 3.037 ? . 2_657
H(1) O(2) 3.463 ? . 1_455
H(1) N(1) 2.765 ? . 2_657
H(1) C(8) 3.067 ? . 2_657
H(1) C(13) 3.492 ? . 1_455
H(1) C(14) 3.338 ? . 1_455
H(1) H(11) 3.445 ? . 1_556
H(1) H(13) 2.909 ? . 1_455
H(1) H(14) 2.546 ? . 2_657
H(2) O(1) 2.910 ? . 2_657
H(2) O(2) 3.545 ? . 1_455
H(2) C(8) 3.466 ? . 2_657
H(2) C(12) 3.115 ? . 1_456
H(2) H(9) 3.081 ? . 1_556
H(2) H(10) 2.735 ? . 1_456
H(2) H(11) 2.662 ? . 1_456
H(2) H(11) 3.291 ? . 1_556
H(3) O(1) 3.174 ? . 1_556
H(3) C(8) 3.275 ? . 1_556
H(3) C(9) 3.275 ? . 1_456
H(3) H(5) 3.017 ? . 1_455
H(3) H(6) 2.644 ? . 1_456
H(3) H(6) 3.277 ? . 1_556
H(3) H(7) 3.068 ? . 1_456
H(3) H(9) 2.777 ? . 1_556
H(3) H(10) 3.128 ? . 1_456
H(3) H(11) 3.438 ? . 1_456
H(3) H(12) 3.315 ? . 2_647
H(4) O(1) 2.761 ? . 1_556
H(4) O(2) 2.845 ? . 2_647
H(4) C(8) 3.347 ? . 1_556
H(4) C(9) 3.504 ? . 1_556
H(4) C(14) 3.283 ? . 2_647
H(4) H(5) 3.227 ? . 1_455
H(4) H(6) 2.860 ? . 1_556
H(4) H(8) 3.339 ? . 1_455
H(4) H(12) 3.054 ? . 2_647
H(4) H(13) 3.036 ? . 2_747
H(5) O(2) 2.661 ? . 2_747
H(5) C(4) 3.099 ? . 1_655
H(5) C(5) 3.214 ? . 1_655
H(5) C(13) 3.260 ? . 2_747
H(5) C(14) 3.236 ? . 2_747
H(5) H(3) 3.017 ? . 1_655
H(5) H(4) 3.227 ? . 1_655
H(5) H(12) 3.305 ? . 2_747
H(5) H(13) 2.787 ? . 2_747
H(5) H(14) 3.302 ? . 1_655
H(6) C(4) 3.149 ? . 1_554
H(6) C(4) 3.518 ? . 1_654
H(6) C(5) 2.925 ? . 1_554
H(6) H(3) 3.277 ? . 1_554
H(6) H(3) 2.644 ? . 1_654
H(6) H(4) 2.860 ? . 1_554
H(6) H(14) 3.571 ? . 1_655
H(7) O(1) 3.268 ? . 1_655
H(7) O(2) 2.852 ? . 2_747
H(7) N(1) 2.771 ? . 1_655
H(7) C(8) 3.256 ? . 1_655
H(7) H(3) 3.068 ? . 1_654
H(7) H(12) 3.188 ? . 2_746
H(7) H(14) 2.101 ? . 1_655
H(8) O(2) 3.571 ? . 2_747
H(8) N(1) 3.301 ? . 1_655
H(8) C(1) 2.986 ? . 1_655
H(8) C(2) 3.145 ? . 1_655
H(8) C(3) 3.218 ? . 1_655
H(8) C(4) 3.071 ? . 1_655
H(8) C(5) 2.860 ? . 1_655
H(8) C(6) 2.816 ? . 1_655
H(8) H(4) 3.339 ? . 1_655
H(8) H(9) 3.557 ? . 1_655
H(8) H(14) 2.710 ? . 1_655
H(9) C(3) 3.121 ? . 1_554
H(9) C(4) 2.931 ? . 1_554
H(9) H(2) 3.081 ? . 1_554
H(9) H(3) 2.777 ? . 1_554
H(9) H(8) 3.557 ? . 1_455
H(9) H(10) 2.725 ? . 1_455
H(10) N(2) 3.344 ? . 1_655
H(10) C(1) 3.377 ? . 1_655
H(10) C(3) 3.418 ? . 1_654
H(10) C(11) 3.457 ? . 1_655
H(10) H(2) 2.735 ? . 1_654
H(10) H(3) 3.128 ? . 1_654
H(10) H(9) 2.725 ? . 1_655
H(11) O(1) 3.482 ? . 2_656
H(11) C(1) 3.565 ? . 1_554
H(11) C(2) 3.140 ? . 1_554
H(11) C(3) 3.048 ? . 1_554
H(11) C(3) 3.459 ? . 1_654
H(11) C(4) 3.405 ? . 1_554
H(11) H(1) 3.445 ? . 1_554
H(11) H(2) 3.291 ? . 1_554
H(11) H(2) 2.662 ? . 1_654
H(11) H(3) 3.438 ? . 1_654
H(12) O(1) 2.360 ? . 2_656
H(12) C(8) 3.437 ? . 2_656
H(12) H(3) 3.315 ? . 2_657
H(12) H(4) 3.054 ? . 2_657
H(12) H(5) 3.305 ? . 2_757
H(12) H(7) 3.188 ? . 2_756
H(13) O(1) 3.339 ? . 2_756
H(13) C(2) 3.400 ? . 1_655
H(13) C(7) 3.570 ? . 2_757
H(13) H(1) 2.909 ? . 1_655
H(13) H(4) 3.036 ? . 2_757
H(13) H(5) 2.787 ? . 2_757
H(14) O(2) 2.051 ? . 2_647
H(14) C(2) 3.416 ? . 2_647
H(14) C(9) 2.932 ? . 1_455
H(14) C(10) 3.211 ? . 1_455
H(14) C(14) 3.193 ? . 2_647
H(14) H(1) 2.546 ? . 2_647
H(14) H(5) 3.302 ? . 1_455
H(14) H(6) 3.571 ? . 1_455
H(14) H(7) 2.101 ? . 1_455
H(14) H(8) 2.710 ? . 1_455

loop_
_geom_torsion_atom_site_label_1
_geom_torsion_atom_site_label_2
_geom_torsion_atom_site_label_3
_geom_torsion_atom_site_label_4
_geom_torsion
_geom_torsion_publ_flag
_geom_torsion_site_symmetry_1
_geom_torsion_site_symmetry_2
_geom_torsion_site_symmetry_3
_geom_torsion_site_symmetry_4
C(7) N(1) C(8) O(1) 174.8(5) ? . . . .
C(7) N(1) C(8) C(9) -7.2(6) ? . . . .
C(8) N(1) C(7) C(6) 148.1(4) ? . . . .
C(8) N(1) C(7) C(10) 21.8(5) ? . . . .
C(1) N(2) C(11) C(10) -52.2(6) ? . . . .
C(1) N(2) C(11) C(12) -174.5(4) ? . . . .
C(11) N(2) C(1) C(2) -152.0(5) ? . . . .
C(11) N(2) C(1) C(6) 24.5(6) ? . . . .
C(1) N(2) C(14) O(2) 1.5(8) ? . . . .
C(1) N(2) C(14) C(13) -179.2(5) ? . . . .
C(14) N(2) C(1) C(2) 27.9(8) ? . . . .
C(14) N(2) C(1) C(6) -155.6(5) ? . . . .
C(11) N(2) C(14) O(2) -178.5(4) ? . . . .
C(11) N(2) C(14) C(13) 0.8(6) ? . . . .
C(14) N(2) C(11) C(10) 127.8(4) ? . . . .
C(14) N(2) C(11) C(12) 5.5(5) ? . . . .
N(2) C(1) C(2) C(3) 178.7(5) ? . . . .
N(2) C(1) C(6) C(5) -179.6(4) ? . . . .
N(2) C(1) C(6) C(7) 0.9(6) ? . . . .
C(2) C(1) C(6) C(5) -3.0(7) ? . . . .
C(2) C(1) C(6) C(7) 177.5(4) ? . . . .
C(6) C(1) C(2) C(3) 2.3(8) ? . . . .
C(1) C(2) C(3) C(4) -1.5(9) ? . . . .
C(2) C(3) C(4) C(5) 1.7(8) ? . . . .
C(3) C(4) C(5) C(6) -2.7(8) ? . . . .
C(4) C(5) C(6) C(1) 3.4(7) ? . . . .
C(4) C(5) C(6) C(7) -177.1(4) ? . . . .
C(1) C(6) C(7) N(1) -114.3(5) ? . . . .
C(1) C(6) C(7) C(10) 2.4(6) ? . . . .
C(5) C(6) C(7) N(1) 66.2(5) ? . . . .
C(5) C(6) C(7) C(10) -177.1(4) ? . . . .
N(1) C(7) C(10) C(9) -27.7(5) ? . . . .
N(1) C(7) C(10) C(11) 92.5(4) ? . . . .
C(6) C(7) C(10) C(9) -148.3(4) ? . . . .
C(6) C(7) C(10) C(11) -28.2(5) ? . . . .
O(1) C(8) C(9) C(10) 167.2(5) ? . . . .
N(1) C(8) C(9) C(10) -10.9(5) ? . . . .
C(8) C(9) C(10) C(7) 23.4(5) ? . . . .
C(8) C(9) C(10) C(11) -95.5(5) ? . . . .
C(7) C(10) C(11) N(2) 50.3(5) ? . . . .
C(7) C(10) C(11) C(12) 169.4(4) ? . . . .
C(9) C(10) C(11) N(2) 166.8(4) ? . . . .
C(9) C(10) C(11) C(12) -74.1(5) ? . . . .
N(2) C(11) C(12) C(13) -9.3(5) ? . . . .
C(10) C(11) C(12) C(13) -131.6(5) ? . . . .
C(11) C(12) C(13) C(14) 9.9(6) ? . . . .
C(12) C(13) C(14) O(2) 172.1(5) ? . . . .
C(12) C(13) C(14) N(2) -7.2(6) ? . . . .

loop_
_cod_related_entry_id
_cod_related_entry_database
_cod_related_entry_code
1 ChemSpider 30658685
